data_2223608
loop_
_publ_author_name
'Karthikeyan, N. S.'
'Sathiyanarayanan, K.'
'Aravindan, P. G.'
'Rathore, R. S.'

_publ_section_title
;
 (3<i>E</i>,5<i>E</i>)-1-Benzyl-3,5-dibenzylidenepiperidin-4-one
;
_journal_coeditor_code BQ2159
_journal_issue 11
_journal_name_full 'Acta Crystallographica Section E'
_journal_page_first o2775
_journal_paper_doi 10.1107/S1600536809037659
_journal_volume 65
_journal_year 2009
_chemical_formula_iupac 'C26 H23 N O'
_chemical_formula_moiety 'C26 H23 N O'
_chemical_formula_sum 'C26 H23 N O'
_chemical_formula_weight 365.45
_chemical_melting_point 427
_chemical_name_systematic
;
(3<i>E</i>,5<i>E</i>)-1-Benzyl-3,5-dibenzylidenepiperidin-4-one
;
_space_group_IT_number 2
_symmetry_cell_setting triclinic
_symmetry_space_group_name_Hall '-P 1'
_symmetry_space_group_name_H-M 'P -1'
_atom_sites_solution_hydrogens geom
_atom_sites_solution_primary direct
_atom_sites_solution_secondary difmap
_cell_angle_alpha 75.245(2)
_cell_angle_beta 87.651(3)
_cell_angle_gamma 88.699(3)
_cell_formula_units_Z 2
_cell_length_a 6.3354(4)
_cell_length_b 10.2365(6)
_cell_length_c 15.7885(9)
_cell_measurement_reflns_used 1089
_cell_measurement_temperature 295(2)
_cell_measurement_theta_max 22.0
_cell_measurement_theta_min 2.6
_cell_volume 989.24(10)
_computing_cell_refinement 'APEX2 (Bruker, 2004)'
_computing_data_collection 'APEX2 (Bruker, 2004)'
_computing_data_reduction 'SAINT-Plus (Bruker, 2004)'
_computing_molecular_graphics 'ORTEP-3 (Farrugia, 2008)'
_computing_publication_material 'SHELXL97 (Sheldrick, 2008)'
_computing_structure_refinement 'SHELXL97 (Sheldrick, 2008)'
_computing_structure_solution 'SHELXS97 (Sheldrick, 2008)'
_diffrn_ambient_temperature 295(2)
_diffrn_measured_fraction_theta_full 0.982
_diffrn_measured_fraction_theta_max 0.982
_diffrn_measurement_device_type 'Bruker APEXII CCD area-detector'
_diffrn_measurement_method '\f and \w'
_diffrn_radiation_monochromator graphite
_diffrn_radiation_source 'fine-focus sealed tube'
_diffrn_radiation_type MoK\a
_diffrn_radiation_wavelength 0.71073
_diffrn_reflns_av_R_equivalents 0.0353
_diffrn_reflns_av_sigmaI/netI 0.0352
_diffrn_reflns_limit_h_max 9
_diffrn_reflns_limit_h_min -9
_diffrn_reflns_limit_k_max 15
_diffrn_reflns_limit_k_min -14
_diffrn_reflns_limit_l_max 23
_diffrn_reflns_limit_l_min -23
_diffrn_reflns_number 25021
_diffrn_reflns_theta_full 31.62
_diffrn_reflns_theta_max 31.62
_diffrn_reflns_theta_min 1.33
_exptl_absorpt_coefficient_mu 0.074
_exptl_absorpt_correction_T_max 0.964
_exptl_absorpt_correction_T_min 0.896
_exptl_absorpt_correction_type multi-scan
_exptl_absorpt_process_details '(SADABS; Bruker, 2004)'
_exptl_crystal_colour yellow
_exptl_crystal_density_diffrn 1.227
_exptl_crystal_density_method 'not measured'
_exptl_crystal_description block
_exptl_crystal_F_000 388
_exptl_crystal_size_max 0.22
_exptl_crystal_size_mid 0.19
_exptl_crystal_size_min 0.18
_refine_diff_density_max 0.219
_refine_diff_density_min -0.250
_refine_ls_extinction_method none
_refine_ls_goodness_of_fit_ref 1.056
_refine_ls_hydrogen_treatment constr
_refine_ls_matrix_type full
_refine_ls_number_parameters 253
_refine_ls_number_reflns 6540
_refine_ls_number_restraints 0
_refine_ls_restrained_S_all 1.056
_refine_ls_R_factor_all 0.0938
_refine_ls_R_factor_gt 0.0588
_refine_ls_shift/su_max 0.000
_refine_ls_shift/su_mean 0.000
_refine_ls_structure_factor_coef Fsqd
_refine_ls_weighting_details 'calc w=1/[\s^2^(Fo^2^)+(0.1034P)^2^+0.1348P] where P=(Fo^2^+2Fc^2^)/3'
_refine_ls_weighting_scheme calc
_refine_ls_wR_factor_gt 0.1752
_refine_ls_wR_factor_ref 0.2016
_reflns_number_gt 4181
_reflns_number_total 6540
_reflns_threshold_expression I>2\s(I)
_cod_data_source_file bq2159.cif
_cod_data_source_block I
_cod_database_code 2223608
_cod_database_fobs_code 2223608

loop_
_symmetry_equiv_pos_as_xyz
'x, y, z'
'-x, -y, -z'

loop_
_atom_site_type_symbol
_atom_site_label
_atom_site_fract_x
_atom_site_fract_y
_atom_site_fract_z
_atom_site_U_iso_or_equiv
_atom_site_adp_type
_atom_site_calc_flag
_atom_site_refinement_flags
_atom_site_occupancy
_atom_site_disorder_assembly
_atom_site_disorder_group
N N1 0.41574(19) 0.06361(11) 0.29573(7) 0.0388(3) Uani d . 1 . .
O O1 -0.03961(17) 0.09433(13) 0.13155(9) 0.0607(3) Uani d . 1 . .
C C2 0.4799(2) 0.00037(14) 0.22535(9) 0.0388(3) Uani d . 1 . .
H H2A 0.5184 -0.0934 0.2504 0.047 Uiso calc R 1 . .
H H2B 0.6031 0.0458 0.1938 0.047 Uiso calc R 1 . .
C C3 0.3061(2) 0.00704(13) 0.16274(9) 0.0365(3) Uani d . 1 . .
C C4 0.1269(2) 0.10236(15) 0.16572(10) 0.0409(3) Uani d . 1 . .
C C5 0.1623(2) 0.21277(14) 0.20919(9) 0.0391(3) Uani d . 1 . .
C C6 0.3625(2) 0.20500(14) 0.25728(10) 0.0419(3) Uani d . 1 . .
H H6A 0.4758 0.2474 0.2172 0.050 Uiso calc R 1 . .
H H6B 0.3445 0.2525 0.3030 0.050 Uiso calc R 1 . .
C C7 0.5831(3) 0.05303(15) 0.35758(10) 0.0456(3) Uani d . 1 . .
H H7A 0.5509 0.1144 0.3943 0.055 Uiso calc R 1 . .
H H7B 0.7145 0.0818 0.3252 0.055 Uiso calc R 1 . .
C C8 0.6140(2) -0.08686(15) 0.41541(9) 0.0450(3) Uani d . 1 . .
C C9 0.8058(3) -0.1227(2) 0.45420(13) 0.0654(5) Uani d . 1 . .
H H9 0.9173 -0.0625 0.4409 0.078 Uiso calc R 1 . .
C C10 0.8331(4) -0.2468(3) 0.51234(15) 0.0876(8) Uani d . 1 . .
H H10 0.9619 -0.2687 0.5390 0.105 Uiso calc R 1 . .
C C11 0.6736(5) -0.3375(2) 0.53127(14) 0.0902(8) Uani d . 1 . .
H H11 0.6938 -0.4215 0.5702 0.108 Uiso calc R 1 . .
C C12 0.4837(4) -0.3047(2) 0.49285(13) 0.0769(6) Uani d . 1 . .
H H12 0.3746 -0.3668 0.5054 0.092 Uiso calc R 1 . .
C C13 0.4529(3) -0.17936(17) 0.43535(11) 0.0561(4) Uani d . 1 . .
H H13 0.3226 -0.1574 0.4100 0.067 Uiso calc R 1 . .
C C14 0.3014(2) -0.06137(14) 0.10079(9) 0.0390(3) Uani d . 1 . .
H H14 0.1813 -0.0452 0.0675 0.047 Uiso calc R 1 . .
C C15 0.4524(2) -0.15682(13) 0.07658(9) 0.0388(3) Uani d . 1 . .
C C16 0.3853(3) -0.22865(16) 0.01835(10) 0.0474(3) Uani d . 1 . .
H H16 0.2505 -0.2127 -0.0036 0.057 Uiso calc R 1 . .
C C17 0.5152(3) -0.32245(17) -0.00687(12) 0.0589(4) Uani d . 1 . .
H H17 0.4671 -0.3696 -0.0453 0.071 Uiso calc R 1 . .
C C18 0.7149(3) -0.34718(17) 0.02409(12) 0.0604(5) Uani d . 1 . .
H H18 0.8016 -0.4116 0.0075 0.073 Uiso calc R 1 . .
C C19 0.7858(3) -0.27558(18) 0.08004(12) 0.0547(4) Uani d . 1 . .
H H19 0.9217 -0.2914 0.1009 0.066 Uiso calc R 1 . .
C C20 0.6575(2) -0.18052(15) 0.10546(10) 0.0467(3) Uani d . 1 . .
H H20 0.7088 -0.1317 0.1423 0.056 Uiso calc R 1 . .
C C21 0.0135(2) 0.30848(15) 0.20503(10) 0.0454(3) Uani d . 1 . .
H H21 -0.1088 0.2984 0.1768 0.055 Uiso calc R 1 . .
C C22 0.0221(2) 0.42793(15) 0.24022(10) 0.0456(3) Uani d . 1 . .
C C23 -0.1555(3) 0.46678(18) 0.28275(12) 0.0582(4) Uani d . 1 . .
H H23 -0.2784 0.4167 0.2888 0.070 Uiso calc R 1 . .
C C24 -0.1519(4) 0.5785(2) 0.31605(14) 0.0711(6) Uani d . 1 . .
H H24 -0.2713 0.6023 0.3453 0.085 Uiso calc R 1 . .
C C25 0.0267(4) 0.6549(2) 0.30642(14) 0.0715(6) Uani d . 1 . .
H H25 0.0285 0.7303 0.3290 0.086 Uiso calc R 1 . .
C C26 0.2030(3) 0.61958(17) 0.26319(13) 0.0631(5) Uani d . 1 . .
H H26 0.3238 0.6719 0.2559 0.076 Uiso calc R 1 . .
C C27 0.2011(3) 0.50666(15) 0.23063(11) 0.0520(4) Uani d . 1 . .
H H27 0.3215 0.4830 0.2019 0.062 Uiso calc R 1 . .

loop_
_atom_site_aniso_label
_atom_site_aniso_U_11
_atom_site_aniso_U_22
_atom_site_aniso_U_33
_atom_site_aniso_U_12
_atom_site_aniso_U_13
_atom_site_aniso_U_23
N1 0.0467(7) 0.0396(6) 0.0315(6) 0.0051(5) -0.0077(5) -0.0109(4)
O1 0.0388(6) 0.0723(8) 0.0803(9) 0.0045(5) -0.0156(6) -0.0349(7)
C2 0.0413(7) 0.0429(7) 0.0344(7) 0.0036(5) -0.0053(5) -0.0138(5)
C3 0.0367(7) 0.0374(6) 0.0342(7) -0.0019(5) -0.0018(5) -0.0071(5)
C4 0.0345(7) 0.0462(7) 0.0420(8) -0.0016(5) -0.0016(6) -0.0112(6)
C5 0.0396(7) 0.0415(7) 0.0350(7) 0.0005(5) -0.0003(5) -0.0078(5)
C6 0.0482(8) 0.0384(6) 0.0401(7) 0.0028(5) -0.0077(6) -0.0108(5)
C7 0.0523(9) 0.0478(7) 0.0398(8) 0.0025(6) -0.0117(6) -0.0156(6)
C8 0.0563(9) 0.0497(8) 0.0322(7) 0.0127(6) -0.0089(6) -0.0162(6)
C9 0.0654(11) 0.0815(12) 0.0521(10) 0.0227(9) -0.0187(8) -0.0216(9)
C10 0.1057(19) 0.0971(17) 0.0605(13) 0.0531(15) -0.0312(12) -0.0211(12)
C11 0.161(3) 0.0623(12) 0.0441(10) 0.0447(15) -0.0169(14) -0.0096(9)
C12 0.1278(19) 0.0521(10) 0.0483(10) 0.0019(11) 0.0043(11) -0.0094(8)
C13 0.0736(11) 0.0530(9) 0.0420(9) 0.0042(8) -0.0071(8) -0.0123(7)
C14 0.0404(7) 0.0416(6) 0.0351(7) -0.0015(5) -0.0064(5) -0.0090(5)
C15 0.0473(8) 0.0387(6) 0.0296(6) -0.0019(5) -0.0020(5) -0.0070(5)
C16 0.0579(9) 0.0483(8) 0.0381(8) -0.0040(6) -0.0061(6) -0.0139(6)
C17 0.0847(13) 0.0495(8) 0.0488(9) -0.0041(8) -0.0005(9) -0.0240(7)
C18 0.0781(13) 0.0487(8) 0.0556(10) 0.0084(8) 0.0069(9) -0.0176(7)
C19 0.0548(10) 0.0577(9) 0.0512(9) 0.0107(7) -0.0018(7) -0.0141(7)
C20 0.0489(9) 0.0516(8) 0.0422(8) 0.0026(6) -0.0053(6) -0.0162(6)
C21 0.0415(8) 0.0483(7) 0.0461(8) 0.0039(6) -0.0028(6) -0.0117(6)
C22 0.0500(8) 0.0416(7) 0.0418(8) 0.0091(6) -0.0039(6) -0.0048(6)
C23 0.0563(10) 0.0592(9) 0.0601(11) 0.0085(7) 0.0023(8) -0.0186(8)
C24 0.0826(14) 0.0709(12) 0.0630(12) 0.0188(10) 0.0070(10) -0.0261(10)
C25 0.1052(17) 0.0520(9) 0.0608(12) 0.0106(10) -0.0095(11) -0.0208(8)
C26 0.0816(13) 0.0429(8) 0.0612(11) -0.0042(8) -0.0094(9) -0.0049(7)
C27 0.0568(10) 0.0423(7) 0.0519(9) 0.0035(6) 0.0001(7) -0.0033(6)

loop_
_atom_type_symbol
_atom_type_description
_atom_type_scat_dispersion_real
_atom_type_scat_dispersion_imag
_atom_type_scat_source
C C 0.0033 0.0016 'International Tables Vol C Tables 4.2.6.8 and 6.1.1.4'
H H 0.0000 0.0000 'International Tables Vol C Tables 4.2.6.8 and 6.1.1.4'
N N 0.0061 0.0033 'International Tables Vol C Tables 4.2.6.8 and 6.1.1.4'
O O 0.0106 0.0060 'International Tables Vol C Tables 4.2.6.8 and 6.1.1.4'

loop_
_geom_angle_atom_site_label_1
_geom_angle_atom_site_label_2
_geom_angle_atom_site_label_3
_geom_angle_site_symmetry_1
_geom_angle_site_symmetry_3
_geom_angle
_geom_angle_publ_flag
C7 N1 C6 . . 110.28(11) ?
C7 N1 C2 . . 111.05(11) ?
C6 N1 C2 . . 108.77(11) ?
N1 C2 C3 . . 111.46(11) ?
N1 C2 H2A . . 109.3 ?
C3 C2 H2A . . 109.3 ?
N1 C2 H2B . . 109.3 ?
C3 C2 H2B . . 109.3 ?
H2A C2 H2B . . 108.0 ?
C14 C3 C4 . . 116.30(12) ?
C14 C3 C2 . . 125.73(12) ?
C4 C3 C2 . . 117.90(11) ?
O1 C4 C3 . . 121.95(13) ?
O1 C4 C5 . . 120.88(13) ?
C3 C4 C5 . . 117.12(12) ?
C21 C5 C4 . . 118.78(13) ?
C21 C5 C6 . . 124.66(13) ?
C4 C5 C6 . . 116.54(11) ?
N1 C6 C5 . . 109.06(11) ?
N1 C6 H6A . . 109.9 ?
C5 C6 H6A . . 109.9 ?
N1 C6 H6B . . 109.9 ?
C5 C6 H6B . . 109.9 ?
H6A C6 H6B . . 108.3 ?
N1 C7 C8 . . 113.90(12) ?
N1 C7 H7A . . 108.8 ?
C8 C7 H7A . . 108.8 ?
N1 C7 H7B . . 108.8 ?
C8 C7 H7B . . 108.8 ?
H7A C7 H7B . . 107.7 ?
C13 C8 C9 . . 118.31(16) ?
C13 C8 C7 . . 122.09(14) ?
C9 C8 C7 . . 119.49(16) ?
C10 C9 C8 . . 120.6(2) ?
C10 C9 H9 . . 119.7 ?
C8 C9 H9 . . 119.7 ?
C11 C10 C9 . . 120.7(2) ?
C11 C10 H10 . . 119.7 ?
C9 C10 H10 . . 119.7 ?
C10 C11 C12 . . 119.7(2) ?
C10 C11 H11 . . 120.2 ?
C12 C11 H11 . . 120.2 ?
C11 C12 C13 . . 120.3(2) ?
C11 C12 H12 . . 119.9 ?
C13 C12 H12 . . 119.9 ?
C8 C13 C12 . . 120.50(19) ?
C8 C13 H13 . . 119.8 ?
C12 C13 H13 . . 119.8 ?
C3 C14 C15 . . 131.10(13) ?
C3 C14 H14 . . 114.4 ?
C15 C14 H14 . . 114.4 ?
C20 C15 C16 . . 117.51(13) ?
C20 C15 C14 . . 125.51(13) ?
C16 C15 C14 . . 116.97(13) ?
C17 C16 C15 . . 121.06(16) ?
C17 C16 H16 . . 119.5 ?
C15 C16 H16 . . 119.5 ?
C18 C17 C16 . . 120.63(16) ?
C18 C17 H17 . . 119.7 ?
C16 C17 H17 . . 119.7 ?
C17 C18 C19 . . 119.27(15) ?
C17 C18 H18 . . 120.4 ?
C19 C18 H18 . . 120.4 ?
C18 C19 C20 . . 120.70(17) ?
C18 C19 H19 . . 119.7 ?
C20 C19 H19 . . 119.7 ?
C19 C20 C15 . . 120.77(15) ?
C19 C20 H20 . . 119.6 ?
C15 C20 H20 . . 119.6 ?
C5 C21 C22 . . 127.05(14) ?
C5 C21 H21 . . 116.5 ?
C22 C21 H21 . . 116.5 ?
C27 C22 C23 . . 118.09(16) ?
C27 C22 C21 . . 122.26(14) ?
C23 C22 C21 . . 119.63(15) ?
C24 C23 C22 . . 120.79(18) ?
C24 C23 H23 . . 119.6 ?
C22 C23 H23 . . 119.6 ?
C25 C24 C23 . . 120.40(18) ?
C25 C24 H24 . . 119.8 ?
C23 C24 H24 . . 119.8 ?
C24 C25 C26 . . 119.73(18) ?
C24 C25 H25 . . 120.1 ?
C26 C25 H25 . . 120.1 ?
C25 C26 C27 . . 120.11(19) ?
C25 C26 H26 . . 119.9 ?
C27 C26 H26 . . 119.9 ?
C26 C27 C22 . . 120.86(16) ?
C26 C27 H27 . . 119.6 ?
C22 C27 H27 . . 119.6 ?

loop_
_geom_bond_atom_site_label_1
_geom_bond_atom_site_label_2
_geom_bond_site_symmetry_2
_geom_bond_distance
_geom_bond_publ_flag
N1 C7 . 1.4543(18) ?
N1 C6 . 1.4575(18) ?
N1 C2 . 1.4617(17) ?
O1 C4 . 1.2183(17) ?
C2 C3 . 1.4984(19) ?
C2 H2A . 0.9700 ?
C2 H2B . 0.9700 ?
C3 C14 . 1.3417(19) ?
C3 C4 . 1.4870(19) ?
C4 C5 . 1.489(2) ?
C5 C21 . 1.3354(19) ?
C5 C6 . 1.495(2) ?
C6 H6A . 0.9700 ?
C6 H6B . 0.9700 ?
C7 C8 . 1.503(2) ?
C7 H7A . 0.9700 ?
C7 H7B . 0.9700 ?
C8 C13 . 1.380(3) ?
C8 C9 . 1.383(2) ?
C9 C10 . 1.376(3) ?
C9 H9 . 0.9300 ?
C10 C11 . 1.360(4) ?
C10 H10 . 0.9300 ?
C11 C12 . 1.366(4) ?
C11 H11 . 0.9300 ?
C12 C13 . 1.385(3) ?
C12 H12 . 0.9300 ?
C13 H13 . 0.9300 ?
C14 C15 . 1.4610(19) ?
C14 H14 . 0.9300 ?
C15 C20 . 1.390(2) ?
C15 C16 . 1.399(2) ?
C16 C17 . 1.375(2) ?
C16 H16 . 0.9300 ?
C17 C18 . 1.370(3) ?
C17 H17 . 0.9300 ?
C18 C19 . 1.377(3) ?
C18 H18 . 0.9300 ?
C19 C20 . 1.380(2) ?
C19 H19 . 0.9300 ?
C20 H20 . 0.9300 ?
C21 C22 . 1.469(2) ?
C21 H21 . 0.9300 ?
C22 C27 . 1.387(2) ?
C22 C23 . 1.389(2) ?
C23 C24 . 1.376(3) ?
C23 H23 . 0.9300 ?
C24 C25 . 1.371(3) ?
C24 H24 . 0.9300 ?
C25 C26 . 1.374(3) ?
C25 H25 . 0.9300 ?
C26 C27 . 1.380(2) ?
C26 H26 . 0.9300 ?
C27 H27 . 0.9300 ?

loop_
_geom_hbond_atom_site_label_D
_geom_hbond_atom_site_label_H
_geom_hbond_atom_site_label_A
_geom_hbond_site_symmetry_A
_geom_hbond_distance_DH
_geom_hbond_distance_HA
_geom_hbond_distance_DA
_geom_hbond_angle_DHA
_geom_hbond_publ_flag
C13 H13 N1 . 0.93 2.57 2.885(2) 100 y
C14 H14 O1 . 0.93 2.36 2.7560(18) 106 y
C21 H21 O1 . 0.93 2.40 2.761(2) 103 y
C2 H2B O1 1_655 0.97 2.44 3.3798(17) 163 y
C16 H16 O1 2_555 0.93 2.50 3.304(2) 145 y
C7 H7A Cg2 2_656 0.97 2.77 3.6957(18) 159 y
C19 H19 Cg4 1_645 0.93 2.91 3.523(2) 125 y

loop_
_geom_torsion_atom_site_label_1
_geom_torsion_atom_site_label_2
_geom_torsion_atom_site_label_3
_geom_torsion_atom_site_label_4
_geom_torsion_site_symmetry_1
_geom_torsion_site_symmetry_2
_geom_torsion_site_symmetry_3
_geom_torsion_site_symmetry_4
_geom_torsion
_geom_torsion_publ_flag
C7 N1 C2 C3 . . . . 178.28(12) ?
C6 N1 C2 C3 . . . . -60.18(15) ?
N1 C2 C3 C14 . . . . -167.71(13) ?
N1 C2 C3 C4 . . . . 15.50(17) ?
C14 C3 C4 O1 . . . . 18.9(2) ?
C2 C3 C4 O1 . . . . -164.04(14) ?
C14 C3 C4 C5 . . . . -158.55(13) ?
C2 C3 C4 C5 . . . . 18.54(18) ?
O1 C4 C5 C21 . . . . -4.5(2) ?
C3 C4 C5 C21 . . . . 173.00(13) ?
O1 C4 C5 C6 . . . . 173.68(14) ?
C3 C4 C5 C6 . . . . -8.87(19) ?
C7 N1 C6 C5 . . . . -168.16(12) ?
C2 N1 C6 C5 . . . . 69.84(14) ?
C21 C5 C6 N1 . . . . 144.04(14) ?
C4 C5 C6 N1 . . . . -33.97(17) ?
C6 N1 C7 C8 . . . . 166.64(12) ?
C2 N1 C7 C8 . . . . -72.72(16) ?
N1 C7 C8 C13 . . . . -26.1(2) ?
N1 C7 C8 C9 . . . . 157.64(14) ?
C13 C8 C9 C10 . . . . -1.1(3) ?
C7 C8 C9 C10 . . . . 175.31(17) ?
C8 C9 C10 C11 . . . . 1.4(3) ?
C9 C10 C11 C12 . . . . -0.7(3) ?
C10 C11 C12 C13 . . . . -0.4(3) ?
C9 C8 C13 C12 . . . . 0.0(2) ?
C7 C8 C13 C12 . . . . -176.30(15) ?
C11 C12 C13 C8 . . . . 0.8(3) ?
C4 C3 C14 C15 . . . . 176.89(14) ?
C2 C3 C14 C15 . . . . 0.1(2) ?
C3 C14 C15 C20 . . . . -11.5(3) ?
C3 C14 C15 C16 . . . . 169.52(15) ?
C20 C15 C16 C17 . . . . 2.2(2) ?
C14 C15 C16 C17 . . . . -178.79(14) ?
C15 C16 C17 C18 . . . . -0.5(3) ?
C16 C17 C18 C19 . . . . -0.9(3) ?
C17 C18 C19 C20 . . . . 0.5(3) ?
C18 C19 C20 C15 . . . . 1.3(3) ?
C16 C15 C20 C19 . . . . -2.6(2) ?
C14 C15 C20 C19 . . . . 178.48(15) ?
C4 C5 C21 C22 . . . . -177.30(14) ?
C6 C5 C21 C22 . . . . 4.7(3) ?
C5 C21 C22 C27 . . . . 43.6(2) ?
C5 C21 C22 C23 . . . . -138.13(17) ?
C27 C22 C23 C24 . . . . -1.4(3) ?
C21 C22 C23 C24 . . . . -179.78(17) ?
C22 C23 C24 C25 . . . . 1.1(3) ?
C23 C24 C25 C26 . . . . 0.0(3) ?
C24 C25 C26 C27 . . . . -0.9(3) ?
C25 C26 C27 C22 . . . . 0.5(3) ?
C23 C22 C27 C26 . . . . 0.6(2) ?
C21 C22 C27 C26 . . . . 178.91(15) ?

loop_
_cod_related_entry_id
_cod_related_entry_database
_cod_related_entry_code
1 ChemSpider 1415791
